data_1570425
loop_
_publ_author_name
'He, Tao-Bin'
'Yan, Bing-Chao'
'Zhou, Yuan-Fei'
'Sang, Yue-Qian'
'Li, Xiao-Nian'
'Sun, Han-Dong'
'Wang, Chu'
'Xue, Xiao-Song'
'Puno, Pema-Tenzin'

_publ_section_title
;
 Discovery and bioinspired total syntheses of unprecedented
 sesquiterpenoid dimers unveiled bifurcating [4 + 2] cycloaddition and
 target differentiation of enantiomers.
;
_journal_issue 4
_journal_name_full 'Chemical science'
_journal_page_first 1260
_journal_page_last 1270
_journal_paper_doi 10.1039/d3sc05233h
_journal_volume 15
_journal_year 2024
_chemical_absolute_configuration ad
_chemical_formula_moiety 'C15 H22 O'
_chemical_formula_sum 'C15 H22 O'
_chemical_formula_weight 218.32
_space_group_crystal_system orthorhombic
_space_group_IT_number 19
_space_group_name_Hall 'P 2ac 2ab'
_space_group_name_H-M_alt 'P 21 21 21'
_atom_sites_solution_hydrogens geom
_audit_update_record
;
2022-10-14 deposited with the CCDC.	2023-11-28 downloaded from the CCDC.
;
_cell_angle_alpha 90
_cell_angle_beta 90
_cell_angle_gamma 90
_cell_formula_units_Z 4
_cell_length_a 8.2085(3)
_cell_length_b 9.4732(3)
_cell_length_c 16.4463(6)
_cell_measurement_reflns_used 9807
_cell_measurement_temperature 100.(2)
_cell_measurement_theta_max 72.1976
_cell_measurement_theta_min 5.3794
_cell_volume 1278.88(8)
_computing_cell_refinement 'SAINT V8.38A (Bruker AXS Inc., 2017)'
_computing_data_collection 'Bruker Instrument Service vV6.2.9'
_computing_data_reduction 'SAINT V8.38A (Bruker AXS Inc., 2017)'
_computing_molecular_graphics 'shelXle (C.B. Huebschle, rev 882)'
_computing_structure_refinement 'SHELXL-2017/1 (Sheldrick, 2017)'
_computing_structure_solution 'SHELXT 2014/5 (Sheldrick, 2014)'
_diffrn_ambient_temperature 100.(2)
_diffrn_detector_area_resol_mean 7.3910
_diffrn_measured_fraction_theta_full 0.999
_diffrn_measured_fraction_theta_max 0.999
_diffrn_measurement_device_type 'Bruker D8 QUEST PHOTON II'
_diffrn_radiation_monochromator 'Helixos MX multilayer Optic'
_diffrn_radiation_type 'Cu K\a'
_diffrn_radiation_wavelength 1.54178
_diffrn_reflns_av_R_equivalents 0.0653
_diffrn_reflns_av_unetI/netI 0.0276
_diffrn_reflns_limit_h_max 10
_diffrn_reflns_limit_h_min -10
_diffrn_reflns_limit_k_max 11
_diffrn_reflns_limit_k_min -11
_diffrn_reflns_limit_l_max 18
_diffrn_reflns_limit_l_min -20
_diffrn_reflns_number 31500
_diffrn_reflns_theta_full 72.19
_diffrn_reflns_theta_max 72.19
_diffrn_reflns_theta_min 5.38
_diffrn_source 'Ius Diamond'
_diffrn_source_type Microfocus
_exptl_absorpt_coefficient_mu 0.521
_exptl_absorpt_correction_T_max 0.96
_exptl_absorpt_correction_T_min 0.76
_exptl_absorpt_correction_type multi-scan
_exptl_absorpt_process_details
;
SADABS-2016/2 - Bruker AXS area detector scaling and absorption correction
;
_exptl_crystal_colour 'clear light colourless'
_exptl_crystal_density_diffrn 1.134
_exptl_crystal_density_method 'not measured'
_exptl_crystal_description plate
_exptl_crystal_F_000 480
_exptl_crystal_size_max 0.300
_exptl_crystal_size_mid 0.280
_exptl_crystal_size_min 0.070
_refine_diff_density_max 0.182
_refine_diff_density_min -0.188
_refine_ls_abs_structure_details
;

Flack x determined using 1030 quotients [(I+)-(I-)]/[(I+)+(I-)]
(Parsons, Flack and Wagner, Acta Cryst. B69 (2013) 249-259).
;
_refine_ls_abs_structure_Flack 0.18(9)
_refine_ls_extinction_method none
_refine_ls_goodness_of_fit_ref 1.061
_refine_ls_hydrogen_treatment constr
_refine_ls_matrix_type full
_refine_ls_number_parameters 148
_refine_ls_number_reflns 2518
_refine_ls_number_restraints 0
_refine_ls_restrained_S_all 1.061
_refine_ls_R_factor_all 0.0309
_refine_ls_R_factor_gt 0.0306
_refine_ls_shift/su_max 0.000
_refine_ls_shift/su_mean 0.000
_refine_ls_structure_factor_coef Fsqd
_refine_ls_weighting_details 'w=1/[\s^2^(Fo^2^)+(0.0428P)^2^+0.2332P] where P=(Fo^2^+2Fc^2^)/3'
_refine_ls_weighting_scheme calc
_refine_ls_wR_factor_gt 0.0789
_refine_ls_wR_factor_ref 0.0791
_reflns_number_gt 2488
_reflns_number_total 2518
_reflns_threshold_expression 'I > 2\s(I)'
_cod_data_source_file d3sc05233h2.cif
_cod_data_source_block shp3b
_cod_depositor_comments
;
The following automatic conversions were performed:

data item '_exptl_absorpt_correction_type' value 'Multi-Scan' was
changed to 'multi-scan' in accordance with the
/home/data/users/saulius/crontab/automatic-downloads/rss-feeds/RSC/lib/dictionaries/cif_core.dic
dictionary named 'cif_core.dic' version 2.4.2 last updated on
2011-04-26.

Automatic conversion script
Id: cif_fix_values 8170 2020-07-09 18:12:32Z antanas 

 Adding full bibliography for 1570418--1570425.cif.
;
_cod_database_code 1570425

loop_
_space_group_symop_operation_xyz
'x, y, z'
'x+1/2, -y+1/2, -z'
'-x, y+1/2, -z+1/2'
'-x+1/2, -y, z+1/2'

loop_
_atom_site_type_symbol
_atom_site_label
_atom_site_fract_x
_atom_site_fract_y
_atom_site_fract_z
_atom_site_U_iso_or_equiv
_atom_site_adp_type
_atom_site_calc_flag
_atom_site_refinement_flags_adp
_atom_site_refinement_flags_occupancy
_atom_site_refinement_flags_posn
_atom_site_occupancy
_atom_site_disorder_assembly
_atom_site_disorder_group
O O1 1.02155(15) 0.66255(13) 0.21365(7) 0.0263(3) Uani d . . . 1 . .
C C1 0.5647(2) 0.27536(17) 0.50069(9) 0.0247(4) Uani d . . . 1 . .
H H1 0.550885 0.272207 0.55985 0.037 Uiso calc U . R 1 . .
H H10 0.680145 0.263258 0.487188 0.037 Uiso calc U . R 1 . .
H H9 0.50117 0.199334 0.475642 0.037 Uiso calc U . R 1 . .
C C2 0.50699(18) 0.41369(16) 0.46946(9) 0.0173(3) Uani d . . . 1 . .
C C3 0.51151(17) 0.43917(14) 0.37820(8) 0.0142(3) Uani d . . . 1 . .
H H8 0.479659 0.539821 0.36907 0.017 Uiso calc U . R 1 . .
C C4 0.68336(18) 0.41944(14) 0.34071(8) 0.0140(3) Uani d . . . 1 . .
H H15 0.71988 0.320847 0.352551 0.017 Uiso calc U . R 1 . .
C C15 0.4447(2) 0.51172(18) 0.51933(9) 0.0246(4) Uani d . . . 1 . .
H H21 0.436705 0.493425 0.575981 0.03 Uiso calc U . R 1 . .
H H22 0.408505 0.599499 0.498015 0.03 Uiso calc U . R 1 . .
C C5 0.67892(18) 0.43787(15) 0.24893(9) 0.0143(3) Uani d . . . 1 . .
C C6 0.54640(19) 0.35744(15) 0.20463(9) 0.0167(3) Uani d . . . 1 . .
H H4 0.571462 0.25495 0.212071 0.02 Uiso calc U . R 1 . .
C C7 0.5396(2) 0.38299(17) 0.11274(9) 0.0227(3) Uani d . . . 1 . .
H H2 0.512972 0.482183 0.102258 0.034 Uiso calc U . R 1 . .
H H5 0.455766 0.322443 0.088577 0.034 Uiso calc U . R 1 . .
H H6 0.64566 0.360704 0.088599 0.034 Uiso calc U . R 1 . .
C C8 0.93207(19) 0.58061(15) 0.24983(9) 0.0171(3) Uani d . . . 1 . .
C C9 0.96576(17) 0.53285(15) 0.33607(9) 0.0162(3) Uani d . . . 1 . .
H H3 1.015012 0.436419 0.33335 0.019 Uiso calc U . R 1 . .
C C10 0.80319(18) 0.52070(15) 0.38146(8) 0.0157(3) Uani d . . . 1 . .
H H16 0.824417 0.487803 0.437605 0.019 Uiso calc U . R 1 . .
H H17 0.752684 0.615403 0.384946 0.019 Uiso calc U . R 1 . .
C C11 0.37975(19) 0.38244(17) 0.24411(9) 0.0185(3) Uani d . . . 1 . .
H H7 0.347623 0.482367 0.236794 0.022 Uiso calc U . R 1 . .
H H13 0.296985 0.322593 0.217113 0.022 Uiso calc U . R 1 . .
C C12 0.38530(19) 0.34756(16) 0.33449(9) 0.0178(3) Uani d . . . 1 . .
H H11 0.413334 0.2467 0.341719 0.021 Uiso calc U . R 1 . .
H H12 0.276529 0.363677 0.358788 0.021 Uiso calc U . R 1 . .
C C13 0.78985(18) 0.51703(15) 0.20991(9) 0.0165(3) Uani d . . . 1 . .
H H14 0.77552 0.532788 0.153314 0.02 Uiso calc U . R 1 . .
C C14 1.08589(19) 0.62878(17) 0.37962(9) 0.0223(3) Uani d . . . 1 . .
H H18 1.186817 0.634871 0.347981 0.033 Uiso calc U . R 1 . .
H H19 1.109827 0.590122 0.433582 0.033 Uiso calc U . R 1 . .
H H20 1.038465 0.723194 0.385368 0.033 Uiso calc U . R 1 . .

loop_
_atom_site_aniso_label
_atom_site_aniso_U_11
_atom_site_aniso_U_22
_atom_site_aniso_U_33
_atom_site_aniso_U_12
_atom_site_aniso_U_13
_atom_site_aniso_U_23
O1 0.0311(6) 0.0267(6) 0.0209(5) -0.0103(5) 0.0039(5) 0.0036(5)
C1 0.0369(9) 0.0202(8) 0.0169(7) 0.0035(7) 0.0017(6) 0.0051(6)
C2 0.0170(7) 0.0203(8) 0.0147(7) -0.0046(6) -0.0004(5) 0.0017(6)
C3 0.0186(7) 0.0115(6) 0.0127(6) -0.0005(5) -0.0007(5) 0.0004(5)
C4 0.0182(6) 0.0116(6) 0.0122(6) -0.0001(5) -0.0013(5) 0.0006(5)
C15 0.0325(8) 0.0269(8) 0.0146(7) 0.0061(7) -0.0028(6) -0.0012(6)
C5 0.0194(7) 0.0099(6) 0.0136(6) 0.0038(5) -0.0012(5) -0.0011(5)
C6 0.0239(7) 0.0129(6) 0.0133(6) -0.0003(6) -0.0021(6) -0.0010(6)
C7 0.0313(8) 0.0222(7) 0.0144(7) -0.0030(6) -0.0048(6) -0.0017(6)
C8 0.0205(7) 0.0140(7) 0.0167(7) 0.0013(6) 0.0037(6) -0.0020(5)
C9 0.0164(6) 0.0154(7) 0.0169(7) -0.0004(6) -0.0006(6) -0.0006(6)
C10 0.0183(7) 0.0156(6) 0.0132(6) -0.0007(6) 0.0004(5) -0.0010(5)
C11 0.0195(7) 0.0192(7) 0.0168(7) -0.0030(6) -0.0053(6) -0.0005(6)
C12 0.0192(7) 0.0178(7) 0.0166(7) -0.0032(6) -0.0004(6) 0.0005(6)
C13 0.0227(7) 0.0149(6) 0.0118(6) 0.0038(6) 0.0002(5) 0.0005(5)
C14 0.0207(7) 0.0259(8) 0.0204(7) -0.0050(6) 0.0008(6) -0.0041(6)

loop_
_atom_type_symbol
_atom_type_description
_atom_type_scat_dispersion_real
_atom_type_scat_dispersion_imag
_atom_type_scat_source
C C 0.0181 0.0091 'International Tables Vol C Tables 4.2.6.8 and 6.1.1.4'
H H 0.0000 0.0000 'International Tables Vol C Tables 4.2.6.8 and 6.1.1.4'
O O 0.0492 0.0322 'International Tables Vol C Tables 4.2.6.8 and 6.1.1.4'

loop_
_geom_angle_atom_site_label_1
_geom_angle_atom_site_label_2
_geom_angle_atom_site_label_3
_geom_angle_site_symmetry_1
_geom_angle_site_symmetry_3
_geom_angle
_geom_angle_publ_flag
C2 C1 H1 . . 109.5 ?
C2 C1 H10 . . 109.5 ?
H1 C1 H10 . . 109.5 ?
C2 C1 H9 . . 109.5 ?
H1 C1 H9 . . 109.5 ?
H10 C1 H9 . . 109.5 ?
C15 C2 C1 . . 121.43(14) ?
C15 C2 C3 . . 120.21(14) ?
C1 C2 C3 . . 118.27(13) ?
C2 C3 C12 . . 110.91(12) ?
C2 C3 C4 . . 113.29(12) ?
C12 C3 C4 . . 111.14(11) ?
C2 C3 H8 . . 107.0 ?
C12 C3 H8 . . 107.0 ?
C4 C3 H8 . . 107.0 ?
C5 C4 C10 . . 112.25(12) ?
C5 C4 C3 . . 111.04(11) ?
C10 C4 C3 . . 109.60(11) ?
C5 C4 H15 . . 107.9 ?
C10 C4 H15 . . 107.9 ?
C3 C4 H15 . . 107.9 ?
C2 C15 H21 . . 120.0 ?
C2 C15 H22 . . 120.0 ?
H21 C15 H22 . . 120.0 ?
C13 C5 C6 . . 122.55(13) ?
C13 C5 C4 . . 121.49(13) ?
C6 C5 C4 . . 115.92(12) ?
C5 C6 C7 . . 114.92(13) ?
C5 C6 C11 . . 111.07(12) ?
C7 C6 C11 . . 111.16(12) ?
C5 C6 H4 . . 106.4 ?
C7 C6 H4 . . 106.4 ?
C11 C6 H4 . . 106.4 ?
C6 C7 H2 . . 109.5 ?
C6 C7 H5 . . 109.5 ?
H2 C7 H5 . . 109.5 ?
C6 C7 H6 . . 109.5 ?
H2 C7 H6 . . 109.5 ?
H5 C7 H6 . . 109.5 ?
O1 C8 C13 . . 121.34(14) ?
O1 C8 C9 . . 122.39(14) ?
C13 C8 C9 . . 116.19(12) ?
C8 C9 C14 . . 112.41(12) ?
C8 C9 C10 . . 108.63(12) ?
C14 C9 C10 . . 112.33(12) ?
C8 C9 H3 . . 107.8 ?
C14 C9 H3 . . 107.8 ?
C10 C9 H3 . . 107.8 ?
C4 C10 C9 . . 113.18(12) ?
C4 C10 H16 . . 108.9 ?
C9 C10 H16 . . 108.9 ?
C4 C10 H17 . . 108.9 ?
C9 C10 H17 . . 108.9 ?
H16 C10 H17 . . 107.8 ?
C12 C11 C6 . . 110.68(12) ?
C12 C11 H7 . . 109.5 ?
C6 C11 H7 . . 109.5 ?
C12 C11 H13 . . 109.5 ?
C6 C11 H13 . . 109.5 ?
H7 C11 H13 . . 108.1 ?
C11 C12 C3 . . 110.82(12) ?
C11 C12 H11 . . 109.5 ?
C3 C12 H11 . . 109.5 ?
C11 C12 H12 . . 109.5 ?
C3 C12 H12 . . 109.5 ?
H11 C12 H12 . . 108.1 ?
C5 C13 C8 . . 123.67(13) ?
C5 C13 H14 . . 118.2 ?
C8 C13 H14 . . 118.2 ?
C9 C14 H18 . . 109.5 ?
C9 C14 H19 . . 109.5 ?
H18 C14 H19 . . 109.5 ?
C9 C14 H20 . . 109.5 ?
H18 C14 H20 . . 109.5 ?
H19 C14 H20 . . 109.5 ?

loop_
_geom_bond_atom_site_label_1
_geom_bond_atom_site_label_2
_geom_bond_site_symmetry_2
_geom_bond_distance
_geom_bond_publ_flag
O1 C8 . 1.2232(19) ?
C1 C2 . 1.485(2) ?
C1 H1 . 0.98 ?
C1 H10 . 0.98 ?
C1 H9 . 0.98 ?
C2 C15 . 1.340(2) ?
C2 C3 . 1.5207(19) ?
C3 C12 . 1.531(2) ?
C3 C4 . 1.551(2) ?
C3 H8 . 1.0 ?
C4 C5 . 1.5200(18) ?
C4 C10 . 1.529(2) ?
C4 H15 . 1.0 ?
C15 H21 . 0.95 ?
C15 H22 . 0.95 ?
C5 C13 . 1.343(2) ?
C5 C6 . 1.515(2) ?
C6 C7 . 1.5314(19) ?
C6 C11 . 1.533(2) ?
C6 H4 . 1.0 ?
C7 H2 . 0.98 ?
C7 H5 . 0.98 ?
C7 H6 . 0.98 ?
C8 C13 . 1.469(2) ?
C8 C9 . 1.5141(19) ?
C9 C14 . 1.520(2) ?
C9 C10 . 1.533(2) ?
C9 H3 . 1.0 ?
C10 H16 . 0.99 ?
C10 H17 . 0.99 ?
C11 C12 . 1.5234(19) ?
C11 H7 . 0.99 ?
C11 H13 . 0.99 ?
C12 H11 . 0.99 ?
C12 H12 . 0.99 ?
C13 H14 . 0.95 ?
C14 H18 . 0.98 ?
C14 H19 . 0.98 ?
C14 H20 . 0.98 ?

loop_
_geom_torsion_atom_site_label_1
_geom_torsion_atom_site_label_2
_geom_torsion_atom_site_label_3
_geom_torsion_atom_site_label_4
_geom_torsion_site_symmetry_1
_geom_torsion_site_symmetry_2
_geom_torsion_site_symmetry_3
_geom_torsion_site_symmetry_4
_geom_torsion
_geom_torsion_publ_flag
C15 C2 C3 C12 . . . . -107.46(17) ?
C1 C2 C3 C12 . . . . 69.28(18) ?
C15 C2 C3 C4 . . . . 126.74(15) ?
C1 C2 C3 C4 . . . . -56.51(17) ?
C2 C3 C4 C5 . . . . 176.75(12) ?
C12 C3 C4 C5 . . . . 51.07(15) ?
C2 C3 C4 C10 . . . . -58.66(15) ?
C12 C3 C4 C10 . . . . 175.66(11) ?
C10 C4 C5 C13 . . . . 10.83(19) ?
C3 C4 C5 C13 . . . . 133.90(14) ?
C10 C4 C5 C6 . . . . -171.38(12) ?
C3 C4 C5 C6 . . . . -48.31(15) ?
C13 C5 C6 C7 . . . . -4.9(2) ?
C4 C5 C6 C7 . . . . 177.34(12) ?
C13 C5 C6 C11 . . . . -132.16(14) ?
C4 C5 C6 C11 . . . . 50.07(16) ?
O1 C8 C9 C14 . . . . 17.7(2) ?
C13 C8 C9 C14 . . . . -165.50(12) ?
O1 C8 C9 C10 . . . . 142.63(15) ?
C13 C8 C9 C10 . . . . -40.56(16) ?
C5 C4 C10 C9 . . . . -43.19(16) ?
C3 C4 C10 C9 . . . . -167.07(11) ?
C8 C9 C10 C4 . . . . 57.62(15) ?
C14 C9 C10 C4 . . . . -177.39(12) ?
C5 C6 C11 C12 . . . . -54.37(17) ?
C7 C6 C11 C12 . . . . 176.34(12) ?
C6 C11 C12 C3 . . . . 59.55(16) ?
C2 C3 C12 C11 . . . . 175.07(13) ?
C4 C3 C12 C11 . . . . -57.94(15) ?
C6 C5 C13 C8 . . . . -171.53(13) ?
C4 C5 C13 C8 . . . . 6.1(2) ?
O1 C8 C13 C5 . . . . -173.11(15) ?
C9 C8 C13 C5 . . . . 10.0(2) ?
